data_8105114
loop_
_publ_author_name
'Wang, An-Qi'
'Gao, Ru-Ning'
'Luan, Qing-Hao'
'Wang, Ze-Ping'
'Li, Xiao-Ming'
'Hou, Gui-Ge'

_publ_section_title
;
 Crystal structure and anti-inflammatory activity of
 (3E,5E)-3-(2-fluorobenzylidene)-1-((4-acetamidophenyl)sulfonyl)-5-(pyridin-3-ylmethylene)piperidin-4-one-methanol-hydrate
 (2/1/1), C53H50F2N6O10S2
;
_journal_issue 2
_journal_name_full 'Zeitschrift f\"ur Kristallographie - New Crystal Structures'
_journal_page_first 381
_journal_page_last 384
_journal_paper_doi 10.1515/ncrs-2019-0686
_journal_volume 235
_journal_year 2020
_chemical_formula_moiety '2(C26 H22 F N3 O4 S), C H4 O, H2 O'
_chemical_formula_sum 'C53 H50 F2 N6 O10 S2'
_chemical_formula_weight 1033.11
_space_group_crystal_system monoclinic
_space_group_IT_number 14
_space_group_name_Hall '-P 2yn'
_space_group_name_H-M_alt 'P 1 21/n 1'
_atom_sites_solution_hydrogens mixed
_audit_creation_method SHELXL-2017/1
_cell_angle_alpha 90
_cell_angle_beta 112.254(5)
_cell_angle_gamma 90
_cell_formula_units_Z 4
_cell_length_a 15.088(5)
_cell_length_b 23.560(9)
_cell_length_c 15.401(6)
_cell_measurement_reflns_used 3882
_cell_measurement_temperature 298(2)
_cell_measurement_theta_max 46.713
_cell_measurement_theta_min 4.797
_cell_volume 5067(3)
_computing_cell_refinement 'CrysAlisPro 1.171.38.43f (Rigaku OD, 2017)'
_computing_data_collection 'CrysAlisPro 1.171.38.43f (Rigaku OD, 2017)'
_computing_data_reduction 'CrysAlisPro 1.171.38.43f (Rigaku OD, 2017)'
_computing_molecular_graphics 'Bruker SHELXTL'
_computing_publication_material 'Bruker SHELXTL'
_computing_structure_refinement 'SHELXL-2017/1 (Sheldrick, 2015)'
_computing_structure_solution 'SHELXL-2017/1 (Sheldrick, 2015)'
_diffrn_ambient_temperature 298(2)
_diffrn_measured_fraction_theta_full 0.993
_diffrn_measured_fraction_theta_max 0.958
_diffrn_measurement_device_type 'SuperNova, Dual, Cu at zero, AtlasS2'
_diffrn_measurement_method '\w scans'
_diffrn_radiation_type MoK\a
_diffrn_radiation_wavelength 0.71073
_diffrn_reflns_av_R_equivalents 0.0471
_diffrn_reflns_av_unetI/netI 0.0657
_diffrn_reflns_Laue_measured_fraction_full 0.993
_diffrn_reflns_Laue_measured_fraction_max 0.958
_diffrn_reflns_limit_h_max 19
_diffrn_reflns_limit_h_min -17
_diffrn_reflns_limit_k_max 24
_diffrn_reflns_limit_k_min -29
_diffrn_reflns_limit_l_max 16
_diffrn_reflns_limit_l_min -20
_diffrn_reflns_number 28143
_diffrn_reflns_point_group_measured_fraction_full 0.993
_diffrn_reflns_point_group_measured_fraction_max 0.958
_diffrn_reflns_theta_full 25.242
_diffrn_reflns_theta_max 27.514
_diffrn_reflns_theta_min 1.670
_diffrn_source 'micro-focus sealed X-ray tube'
_exptl_absorpt_coefficient_mu 0.178
_exptl_absorpt_correction_T_max 0.993
_exptl_absorpt_correction_T_min 0.976
_exptl_absorpt_correction_type multi-scan
_exptl_absorpt_process_details
;
CrysAlisPro 1.171.38.43f (Rigaku Oxford Diffraction, 2015)
Empirical absorption correction using spherical harmonics,
 implemented in SCALE3 ABSPACK scaling algorithm.
;
_exptl_crystal_colour yellow
_exptl_crystal_density_diffrn 1.354
_exptl_crystal_description block
_exptl_crystal_F_000 2160
_exptl_crystal_size_max 0.150
_exptl_crystal_size_mid 0.120
_exptl_crystal_size_min 0.100
_refine_diff_density_max 0.229
_refine_diff_density_min -0.346
_refine_diff_density_rms 0.050
_refine_ls_extinction_coef .
_refine_ls_extinction_method none
_refine_ls_goodness_of_fit_ref 0.924
_refine_ls_hydrogen_treatment constr
_refine_ls_matrix_type full
_refine_ls_number_parameters 664
_refine_ls_number_reflns 11167
_refine_ls_number_restraints 3
_refine_ls_restrained_S_all 0.924
_refine_ls_R_factor_all 0.1047
_refine_ls_R_factor_gt 0.0509
_refine_ls_shift/su_max 0.001
_refine_ls_shift/su_mean 0.000
_refine_ls_structure_factor_coef Fsqd
_refine_ls_weighting_details 'w=1/[\s^2^(Fo^2^)+(0.0650P)^2^] where P=(Fo^2^+2Fc^2^)/3'
_refine_ls_weighting_scheme calc
_refine_ls_wR_factor_gt 0.1142
_refine_ls_wR_factor_ref 0.1336
_reflns_Friedel_coverage 0.000
_reflns_Friedel_fraction_full .
_reflns_Friedel_fraction_max .
_reflns_number_gt 6078
_reflns_number_total 11167
_reflns_threshold_expression 'I > 2\s(I)'
_cod_data_source_file suppl_ncrs-2019-0686_suppl.cif
_cod_data_source_block 170627c
_cod_original_sg_symbol_H-M 'P 21/n'
_cod_database_code 8105114
_shelx_shelxl_version_number 2017/1
_shelx_space_group_comment
;
The symmetry employed for this shelxl refinement is uniquely defined
by the following loop, which should always be used as a source of
symmetry information in preference to the above space-group names.
They are only intended as comments.
;
_shelx_estimated_absorpt_t_min 0.974
_shelx_estimated_absorpt_t_max 0.982

loop_
_space_group_symop_operation_xyz
'x, y, z'
'-x+1/2, y+1/2, -z+1/2'
'-x, -y, -z'
'x-1/2, -y-1/2, z-1/2'

loop_
_atom_site_label
_atom_site_type_symbol
_atom_site_fract_x
_atom_site_fract_y
_atom_site_fract_z
_atom_site_U_iso_or_equiv
_atom_site_adp_type
_atom_site_occupancy
_atom_site_site_symmetry_order
_atom_site_calc_flag
_atom_site_refinement_flags_posn
_atom_site_refinement_flags_adp
_atom_site_refinement_flags_occupancy
_atom_site_disorder_assembly
_atom_site_disorder_group
C1 C 0.97818(14) 0.15423(9) 0.39036(17) 0.0486(6) Uani 1 1 d . . . . .
H1A H 1.004799 0.161477 0.343126 0.058 Uiso 1 1 calc R U . . .
H1B H 1.019458 0.127037 0.434582 0.058 Uiso 1 1 calc R U . . .
C2 C 0.97799(14) 0.20896(9) 0.44160(15) 0.0429(5) Uani 1 1 d . . . . .
C3 C 0.89913(14) 0.21956(9) 0.47478(17) 0.0464(5) Uani 1 1 d . . . . .
C4 C 0.81519(14) 0.18021(9) 0.44418(15) 0.0428(5) Uani 1 1 d . . . . .
C5 C 0.83011(15) 0.12332(9) 0.40706(17) 0.0516(6) Uani 1 1 d . . . . .
H5A H 0.865535 0.098701 0.459147 0.062 Uiso 1 1 calc R U . . .
H5B H 0.768453 0.105847 0.372906 0.062 Uiso 1 1 calc R U . . .
C6 C 1.04463(15) 0.24978(9) 0.45864(16) 0.0483(6) Uani 1 1 d . . . . .
H6 H 1.032340 0.282366 0.486278 0.058 Uiso 1 1 calc R U . . .
C7 C 1.13302(15) 0.25156(10) 0.44107(17) 0.0512(6) Uani 1 1 d . . . . .
C8 C 1.1754(2) 0.30298(12) 0.4388(2) 0.0818(9) Uani 1 1 d . . . . .
C9 C 1.2606(2) 0.30923(14) 0.4279(3) 0.1062(12) Uani 1 1 d . . . . .
H9 H 1.286065 0.345068 0.427067 0.127 Uiso 1 1 calc R U . . .
C10 C 1.3072(2) 0.26164(15) 0.4184(2) 0.0928(10) Uani 1 1 d . . . . .
H10 H 1.364881 0.264750 0.409958 0.111 Uiso 1 1 calc R U . . .
C11 C 1.26974(18) 0.20974(13) 0.4212(2) 0.0789(9) Uani 1 1 d . . . . .
H11 H 1.302142 0.177347 0.415134 0.095 Uiso 1 1 calc R U . . .
C12 C 1.18477(16) 0.20458(11) 0.43294(19) 0.0625(7) Uani 1 1 d . . . . .
H12 H 1.160906 0.168493 0.435549 0.075 Uiso 1 1 calc R U . . .
C13 C 0.73203(14) 0.19992(10) 0.44364(15) 0.0487(6) Uani 1 1 d . . . . .
H13 H 0.732895 0.237089 0.464274 0.058 Uiso 1 1 calc R U . . .
C14 C 0.63944(15) 0.17069(10) 0.41479(16) 0.0496(6) Uani 1 1 d . . . . .
C15 C 0.55659(16) 0.20101(11) 0.36297(19) 0.0621(7) Uani 1 1 d . . . . .
H15 H 0.563576 0.238500 0.347759 0.075 Uiso 1 1 calc R U . . .
C16 C 0.46006(18) 0.12636(13) 0.3595(2) 0.0700(8) Uani 1 1 d . . . . .
H16 H 0.399008 0.110863 0.341355 0.084 Uiso 1 1 calc R U . . .
C17 C 0.53654(18) 0.09324(12) 0.41103(19) 0.0657(7) Uani 1 1 d . . . . .
H17 H 0.527216 0.056451 0.427786 0.079 Uiso 1 1 calc R U . . .
C18 C 0.62758(16) 0.11539(11) 0.43758(17) 0.0568(6) Uani 1 1 d . . . . .
H18 H 0.680617 0.093174 0.470638 0.068 Uiso 1 1 calc R U . . .
C19 C 0.78102(14) 0.21005(9) 0.21268(15) 0.0442(5) Uani 1 1 d . . . . .
C20 C 0.84062(15) 0.25315(10) 0.20470(17) 0.0541(6) Uani 1 1 d . . . . .
H20 H 0.903330 0.245040 0.211851 0.065 Uiso 1 1 calc R U . . .
C21 C 0.80656(15) 0.30754(10) 0.18627(17) 0.0548(6) Uani 1 1 d . . . . .
H21 H 0.846771 0.336200 0.181320 0.066 Uiso 1 1 calc R U . . .
C22 C 0.71303(14) 0.32068(9) 0.17484(15) 0.0450(5) Uani 1 1 d . . . . .
C23 C 0.65428(14) 0.27787(10) 0.18448(16) 0.0489(6) Uani 1 1 d . . . . .
H23 H 0.591882 0.286038 0.178340 0.059 Uiso 1 1 calc R U . . .
C24 C 0.68874(14) 0.22324(9) 0.20318(16) 0.0485(6) Uani 1 1 d . . . . .
H24 H 0.649035 0.194700 0.209525 0.058 Uiso 1 1 calc R U . . .
C25 C 0.59699(17) 0.40152(11) 0.13364(16) 0.0531(6) Uani 1 1 d . . . . .
C26 C 0.59411(18) 0.46398(11) 0.11424(19) 0.0684(7) Uani 1 1 d . . . . .
H26A H 0.601818 0.470263 0.055914 0.103 Uiso 1 1 calc R U . . .
H26B H 0.644983 0.482509 0.164008 0.103 Uiso 1 1 calc R U . . .
H26C H 0.533689 0.479161 0.110387 0.103 Uiso 1 1 calc R U . . .
C27 C 0.48584(14) 0.52801(9) 0.32655(16) 0.0482(6) Uani 1 1 d . . . . .
H27A H 0.525733 0.555952 0.370180 0.058 Uiso 1 1 calc R U . . .
H27B H 0.513508 0.520602 0.280162 0.058 Uiso 1 1 calc R U . . .
C28 C 0.48671(14) 0.47356(9) 0.37946(15) 0.0422(5) Uani 1 1 d . . . . .
C29 C 0.40569(15) 0.46202(9) 0.41027(16) 0.0475(6) Uani 1 1 d . . . . .
C30 C 0.32475(15) 0.50320(9) 0.38465(15) 0.0445(5) Uani 1 1 d . . . . .
C31 C 0.33812(16) 0.55927(9) 0.34260(16) 0.0504(6) Uani 1 1 d . . . . .
H31A H 0.275955 0.576048 0.308088 0.060 Uiso 1 1 calc R U . . .
H31B H 0.373735 0.585153 0.392630 0.060 Uiso 1 1 calc R U . . .
C32 C 0.55540(15) 0.43366(9) 0.40054(15) 0.0475(6) Uani 1 1 d . . . . .
H32 H 0.542534 0.401185 0.428047 0.057 Uiso 1 1 calc R U . . .
C33 C 0.64581(15) 0.43222(9) 0.38809(15) 0.0463(5) Uani 1 1 d . . . . .
C34 C 0.69202(18) 0.38031(10) 0.39275(17) 0.0580(6) Uani 1 1 d . . . . .
C35 C 0.77977(19) 0.37374(12) 0.38917(18) 0.0652(7) Uani 1 1 d . . . . .
H35 H 0.806916 0.337937 0.392847 0.078 Uiso 1 1 calc R U . . .
C36 C 0.82739(19) 0.42167(13) 0.37994(18) 0.0695(8) Uani 1 1 d . . . . .
H36 H 0.887820 0.418484 0.377447 0.083 Uiso 1 1 calc R U . . .
C37 C 0.78652(17) 0.47386(11) 0.37440(18) 0.0628(7) Uani 1 1 d . . . . .
H37 H 0.819230 0.505957 0.367665 0.075 Uiso 1 1 calc R U . . .
C38 C 0.69760(15) 0.47964(10) 0.37866(16) 0.0514(6) Uani 1 1 d . . . . .
H38 H 0.671303 0.515665 0.375218 0.062 Uiso 1 1 calc R U . . .
C39 C 0.24452(15) 0.48643(10) 0.39359(16) 0.0511(6) Uani 1 1 d . . . . .
H39 H 0.246290 0.450306 0.418527 0.061 Uiso 1 1 calc R U . . .
C40 C 0.15351(15) 0.51695(10) 0.36962(16) 0.0488(6) Uani 1 1 d . . . . .
C41 C 0.06843(17) 0.48632(11) 0.33016(18) 0.0625(7) Uani 1 1 d . . . . .
H41 H 0.072745 0.447542 0.321135 0.075 Uiso 1 1 calc R U . . .
C42 C -0.02342(18) 0.56388(13) 0.3229(2) 0.0692(8) Uani 1 1 d . . . . .
H42 H -0.083632 0.580222 0.306932 0.083 Uiso 1 1 calc R U . . .
C43 C 0.05577(17) 0.59765(11) 0.36404(18) 0.0623(7) Uani 1 1 d . . . . .
H43 H 0.049126 0.635625 0.376893 0.075 Uiso 1 1 calc R U . . .
C44 C 0.14484(16) 0.57419(10) 0.38578(17) 0.0548(6) Uani 1 1 d . . . . .
H44 H 0.199297 0.596647 0.411320 0.066 Uiso 1 1 calc R U . . .
C45 C 0.28154(14) 0.46559(9) 0.16693(15) 0.0449(5) Uani 1 1 d . . . . .
C46 C 0.33941(15) 0.41873(10) 0.17018(16) 0.0491(6) Uani 1 1 d . . . . .
H46 H 0.401104 0.423887 0.171738 0.059 Uiso 1 1 calc R U . . .
C47 C 0.30459(15) 0.36499(10) 0.17106(16) 0.0516(6) Uani 1 1 d . . . . .
H47 H 0.343575 0.333955 0.173603 0.062 Uiso 1 1 calc R U . . .
C48 C 0.21210(15) 0.35574(10) 0.16824(16) 0.0505(6) Uani 1 1 d . . . . .
C49 C 0.15540(15) 0.40318(11) 0.16609(17) 0.0566(6) Uani 1 1 d . . . . .
H49 H 0.093837 0.398223 0.164990 0.068 Uiso 1 1 calc R U . . .
C50 C 0.19014(15) 0.45693(10) 0.16559(16) 0.0521(6) Uani 1 1 d . . . . .
H50 H 0.151775 0.488055 0.164335 0.063 Uiso 1 1 calc R U . . .
C51 C 0.0938(2) 0.28025(13) 0.1597(2) 0.0835(9) Uani 1 1 d . . . . .
C52 C 0.0826(2) 0.21698(13) 0.1502(3) 0.1094(12) Uani 1 1 d . . . . .
H52A H 0.116388 0.199493 0.209992 0.164 Uiso 1 1 calc R U . . .
H52B H 0.108278 0.203645 0.105658 0.164 Uiso 1 1 calc R U . . .
H52C H 0.015898 0.207337 0.128945 0.164 Uiso 1 1 calc R U . . .
C53 C 0.8690(3) 0.44374(17) 0.0881(3) 0.1349(16) Uani 1 1 d . . . . .
H53A H 0.878386 0.479811 0.063821 0.202 Uiso 1 1 calc R U . . .
H53B H 0.822749 0.422088 0.038805 0.202 Uiso 1 1 calc R U . . .
H53C H 0.928621 0.423496 0.111873 0.202 Uiso 1 1 calc R U . . .
F1 F 1.12899(14) 0.35016(7) 0.44754(19) 0.1410(9) Uani 1 1 d . . . . .
F2 F 0.64508(11) 0.33292(6) 0.40313(13) 0.0896(5) Uani 1 1 d . . . . .
N1 N 0.88272(11) 0.12931(7) 0.34497(13) 0.0463(5) Uani 1 1 d . . . . .
N2 N 0.46826(13) 0.17974(10) 0.33394(16) 0.0693(6) Uani 1 1 d . . . . .
N3 N 0.68449(12) 0.37711(8) 0.15384(15) 0.0536(5) Uani 1 1 d . . . . .
H3 H 0.724785 0.401955 0.161330 0.080 Uiso 1 1 calc R U . . .
N4 N 0.38959(12) 0.55156(7) 0.27936(13) 0.0441(4) Uani 1 1 d . . . . .
N5 N -0.01847(14) 0.50905(11) 0.30461(16) 0.0704(6) Uani 1 1 d . . . . .
N6 N 0.18053(13) 0.30004(9) 0.16414(16) 0.0617(6) Uani 1 1 d . . . . .
H6A H 0.213154 0.273420 0.158875 0.092 Uiso 1 1 calc R U . . .
O1 O 0.90128(11) 0.26020(7) 0.52570(12) 0.0628(5) Uani 1 1 d . . . . .
O2 O 0.74164(11) 0.10352(7) 0.20780(12) 0.0683(5) Uani 1 1 d . . . . .
O3 O 0.89140(11) 0.13353(7) 0.18982(12) 0.0655(5) Uani 1 1 d . . . . .
O4 O 0.52587(12) 0.37452(8) 0.12825(14) 0.0758(6) Uani 1 1 d . . . . .
O5 O 0.40497(11) 0.41958(7) 0.45555(13) 0.0656(5) Uani 1 1 d . . . . .
O6 O 0.24555(11) 0.57241(7) 0.14147(11) 0.0619(5) Uani 1 1 d . . . . .
O7 O 0.39125(11) 0.53481(7) 0.12321(12) 0.0629(5) Uani 1 1 d . . . . .
O8 O 0.03128(15) 0.31082(10) 0.1641(2) 0.1393(11) Uani 1 1 d . . . . .
O9 O 0.81749(11) 0.28359(7) 0.66190(14) 0.0796(6) Uani 1 1 d D . . . .
H9A H 0.859197 0.289500 0.717291 0.119 Uiso 1 1 d DR U . . .
H9B H 0.845429 0.275090 0.625092 0.119 Uiso 1 1 d DR U . . .
O10 O 0.83559(15) 0.45229(11) 0.16088(18) 0.0994(7) Uani 1 1 d . . . . .
H10A H 0.875470 0.470354 0.203313 0.149 Uiso 1 1 calc R U . . .
S1 S 0.82334(4) 0.14006(2) 0.23271(4) 0.05086(17) Uani 1 1 d . . . . .
S2 S 0.32634(4) 0.53468(2) 0.17088(4) 0.04829(16) Uani 1 1 d . . . . .

loop_
_atom_site_aniso_label
_atom_site_aniso_U_11
_atom_site_aniso_U_22
_atom_site_aniso_U_33
_atom_site_aniso_U_23
_atom_site_aniso_U_13
_atom_site_aniso_U_12
C1 0.0352(11) 0.0445(14) 0.0622(16) -0.0006(11) 0.0141(11) -0.0005(10)
C2 0.0340(11) 0.0395(13) 0.0495(14) 0.0042(10) 0.0094(10) 0.0021(9)
C3 0.0394(12) 0.0385(14) 0.0559(15) 0.0017(11) 0.0119(11) 0.0034(10)
C4 0.0368(11) 0.0420(13) 0.0477(14) 0.0036(10) 0.0138(10) -0.0011(10)
C5 0.0447(12) 0.0366(14) 0.0731(17) 0.0035(11) 0.0219(12) -0.0032(10)
C6 0.0447(12) 0.0412(14) 0.0564(15) -0.0011(11) 0.0161(11) -0.0026(10)
C7 0.0454(13) 0.0480(15) 0.0591(16) -0.0020(11) 0.0185(12) -0.0098(11)
C8 0.0785(19) 0.0441(18) 0.140(3) -0.0081(17) 0.061(2) -0.0085(15)
C9 0.093(2) 0.064(2) 0.190(4) -0.008(2) 0.085(3) -0.0300(18)
C10 0.0710(19) 0.088(3) 0.139(3) -0.015(2) 0.062(2) -0.0252(18)
C11 0.0534(16) 0.072(2) 0.117(3) -0.0184(17) 0.0397(17) -0.0112(14)
C12 0.0449(13) 0.0539(17) 0.087(2) -0.0061(14) 0.0232(13) -0.0097(12)
C13 0.0431(12) 0.0466(14) 0.0535(15) -0.0029(11) 0.0150(11) -0.0042(10)
C14 0.0420(12) 0.0535(16) 0.0553(15) -0.0030(11) 0.0206(11) -0.0024(11)
C15 0.0457(13) 0.0587(17) 0.083(2) -0.0002(14) 0.0256(14) -0.0001(12)
C16 0.0497(15) 0.083(2) 0.081(2) -0.0107(16) 0.0284(15) -0.0210(15)
C17 0.0635(16) 0.0651(18) 0.0696(19) 0.0019(14) 0.0265(15) -0.0152(14)
C18 0.0508(14) 0.0611(17) 0.0571(16) 0.0067(12) 0.0190(12) -0.0049(12)
C19 0.0373(11) 0.0435(14) 0.0479(14) -0.0062(10) 0.0117(10) -0.0012(10)
C20 0.0340(11) 0.0551(16) 0.0732(17) 0.0002(12) 0.0203(12) 0.0046(11)
C21 0.0397(12) 0.0477(15) 0.0780(18) 0.0054(12) 0.0234(12) -0.0018(11)
C22 0.0381(11) 0.0443(14) 0.0483(14) -0.0001(10) 0.0113(10) 0.0034(10)
C23 0.0323(11) 0.0557(16) 0.0573(15) 0.0024(11) 0.0153(11) 0.0042(10)
C24 0.0373(11) 0.0467(15) 0.0603(16) -0.0012(11) 0.0173(11) -0.0045(10)
C25 0.0480(13) 0.0587(17) 0.0466(15) -0.0004(12) 0.0112(12) 0.0115(12)
C26 0.0679(16) 0.0572(18) 0.0744(19) 0.0070(14) 0.0204(15) 0.0210(13)
C27 0.0386(11) 0.0432(14) 0.0561(15) 0.0084(11) 0.0105(11) -0.0021(10)
C28 0.0374(11) 0.0370(13) 0.0436(13) 0.0009(10) 0.0058(10) -0.0073(10)
C29 0.0461(13) 0.0381(14) 0.0510(15) 0.0001(11) 0.0100(11) -0.0078(10)
C30 0.0457(12) 0.0404(13) 0.0445(14) -0.0033(10) 0.0140(11) -0.0048(10)
C31 0.0542(13) 0.0408(14) 0.0540(15) -0.0015(11) 0.0180(12) 0.0005(11)
C32 0.0494(13) 0.0364(13) 0.0494(15) 0.0032(10) 0.0106(11) -0.0056(10)
C33 0.0451(12) 0.0437(14) 0.0426(14) 0.0032(10) 0.0081(11) 0.0014(10)
C34 0.0676(16) 0.0421(15) 0.0589(17) 0.0032(12) 0.0178(13) 0.0048(13)
C35 0.0699(17) 0.0641(19) 0.0631(18) 0.0056(14) 0.0267(14) 0.0241(14)
C36 0.0603(16) 0.087(2) 0.0672(19) 0.0175(15) 0.0304(14) 0.0215(15)
C37 0.0519(14) 0.0658(18) 0.0715(18) 0.0208(14) 0.0243(13) 0.0076(13)
C38 0.0469(13) 0.0464(15) 0.0557(15) 0.0129(11) 0.0134(12) 0.0064(11)
C39 0.0495(13) 0.0488(15) 0.0526(15) -0.0012(11) 0.0167(12) -0.0057(11)
C40 0.0475(13) 0.0537(16) 0.0465(14) 0.0002(11) 0.0194(11) -0.0036(11)
C41 0.0539(15) 0.0619(18) 0.0762(19) -0.0047(14) 0.0298(14) -0.0092(13)
C42 0.0526(15) 0.072(2) 0.088(2) 0.0114(16) 0.0327(15) 0.0081(14)
C43 0.0603(16) 0.0583(17) 0.0711(19) -0.0005(13) 0.0280(14) 0.0032(13)
C44 0.0501(14) 0.0593(17) 0.0544(16) -0.0090(12) 0.0190(12) -0.0079(12)
C45 0.0389(12) 0.0477(14) 0.0426(13) -0.0050(10) 0.0092(10) 0.0048(10)
C46 0.0337(11) 0.0552(16) 0.0556(15) -0.0029(11) 0.0137(11) 0.0047(10)
C47 0.0396(12) 0.0497(15) 0.0617(16) -0.0057(12) 0.0149(11) 0.0090(11)
C48 0.0428(12) 0.0550(16) 0.0528(15) -0.0071(11) 0.0168(11) -0.0001(11)
C49 0.0373(12) 0.0663(18) 0.0691(17) -0.0155(13) 0.0234(12) -0.0002(12)
C50 0.0409(12) 0.0556(16) 0.0584(16) -0.0114(12) 0.0171(11) 0.0061(11)
C51 0.0593(17) 0.069(2) 0.129(3) -0.0060(18) 0.0440(19) -0.0064(15)
C52 0.090(2) 0.067(2) 0.184(4) -0.002(2) 0.066(3) -0.0181(17)
C53 0.175(4) 0.130(4) 0.085(3) 0.010(2) 0.031(3) -0.048(3)
F1 0.1256(15) 0.0495(12) 0.290(3) -0.0103(14) 0.1265(19) -0.0131(10)
F2 0.0891(11) 0.0423(10) 0.1376(16) 0.0050(9) 0.0433(11) 0.0048(8)
N1 0.0379(9) 0.0371(11) 0.0625(13) -0.0040(9) 0.0175(9) -0.0019(8)
N2 0.0415(11) 0.0760(17) 0.0872(17) -0.0050(13) 0.0208(11) -0.0014(11)
N3 0.0409(10) 0.0475(13) 0.0667(14) 0.0046(10) 0.0139(10) 0.0046(9)
N4 0.0402(9) 0.0397(11) 0.0497(12) 0.0057(8) 0.0138(9) 0.0023(8)
N5 0.0458(12) 0.0777(18) 0.0887(18) -0.0026(13) 0.0264(12) -0.0112(11)
N6 0.0498(12) 0.0535(14) 0.0842(16) -0.0073(12) 0.0283(12) -0.0038(10)
O1 0.0523(10) 0.0527(11) 0.0850(13) -0.0198(9) 0.0278(9) -0.0077(8)
O2 0.0561(10) 0.0494(11) 0.0866(13) -0.0195(9) 0.0126(9) -0.0138(8)
O3 0.0653(10) 0.0624(12) 0.0752(12) -0.0108(9) 0.0338(10) 0.0125(9)
O4 0.0466(10) 0.0707(13) 0.1111(16) 0.0029(11) 0.0310(10) 0.0135(9)
O5 0.0581(10) 0.0516(11) 0.0881(14) 0.0217(9) 0.0287(10) -0.0033(8)
O6 0.0577(10) 0.0602(11) 0.0592(11) 0.0111(8) 0.0124(8) 0.0220(8)
O7 0.0635(10) 0.0668(12) 0.0669(12) 0.0117(9) 0.0344(9) 0.0089(8)
O8 0.0790(15) 0.0841(17) 0.286(4) -0.0157(19) 0.104(2) -0.0070(13)
O9 0.0646(11) 0.0813(14) 0.0966(15) -0.0200(11) 0.0348(11) -0.0208(10)
O10 0.0809(14) 0.1122(19) 0.1016(19) -0.0240(14) 0.0308(14) -0.0370(12)
S1 0.0445(3) 0.0402(3) 0.0643(4) -0.0129(3) 0.0166(3) -0.0007(3)
S2 0.0443(3) 0.0487(4) 0.0490(4) 0.0076(3) 0.0145(3) 0.0103(3)

loop_
_atom_type_symbol
_atom_type_description
_atom_type_scat_dispersion_real
_atom_type_scat_dispersion_imag
_atom_type_scat_source
C C 0.0033 0.0016 'International Tables Vol C Tables 4.2.6.8 and 6.1.1.4'
H H 0.0000 0.0000 'International Tables Vol C Tables 4.2.6.8 and 6.1.1.4'
N N 0.0061 0.0033 'International Tables Vol C Tables 4.2.6.8 and 6.1.1.4'
O O 0.0106 0.0060 'International Tables Vol C Tables 4.2.6.8 and 6.1.1.4'
S S 0.1246 0.1234 'International Tables Vol C Tables 4.2.6.8 and 6.1.1.4'
F F 0.0171 0.0103 'International Tables Vol C Tables 4.2.6.8 and 6.1.1.4'

loop_
_geom_angle_atom_site_label_1
_geom_angle_atom_site_label_2
_geom_angle_atom_site_label_3
_geom_angle
_geom_angle_site_symmetry_1
_geom_angle_site_symmetry_3
N1 C1 C2 113.26(17) . .
N1 C1 H1A 108.9 . .
C2 C1 H1A 108.9 . .
N1 C1 H1B 108.9 . .
C2 C1 H1B 108.9 . .
H1A C1 H1B 107.7 . .
C6 C2 C3 116.8(2) . .
C6 C2 C1 124.3(2) . .
C3 C2 C1 118.92(18) . .
O1 C3 C2 121.32(19) . .
O1 C3 C4 119.9(2) . .
C2 C3 C4 118.8(2) . .
C13 C4 C3 117.9(2) . .
C13 C4 C5 125.59(19) . .
C3 C4 C5 116.16(18) . .
N1 C5 C4 110.99(17) . .
N1 C5 H5A 109.4 . .
C4 C5 H5A 109.4 . .
N1 C5 H5B 109.4 . .
C4 C5 H5B 109.4 . .
H5A C5 H5B 108.0 . .
C2 C6 C7 130.8(2) . .
C2 C6 H6 114.6 . .
C7 C6 H6 114.6 . .
C8 C7 C12 114.7(2) . .
C8 C7 C6 119.7(2) . .
C12 C7 C6 125.4(2) . .
F1 C8 C9 118.2(3) . .
F1 C8 C7 117.4(2) . .
C9 C8 C7 124.4(3) . .
C10 C9 C8 118.3(3) . .
C10 C9 H9 120.9 . .
C8 C9 H9 120.9 . .
C11 C10 C9 120.1(3) . .
C11 C10 H10 120.0 . .
C9 C10 H10 120.0 . .
C10 C11 C12 120.6(3) . .
C10 C11 H11 119.7 . .
C12 C11 H11 119.7 . .
C11 C12 C7 122.0(2) . .
C11 C12 H12 119.0 . .
C7 C12 H12 119.0 . .
C4 C13 C14 128.6(2) . .
C4 C13 H13 115.7 . .
C14 C13 H13 115.7 . .
C18 C14 C15 117.0(2) . .
C18 C14 C13 124.5(2) . .
C15 C14 C13 118.4(2) . .
N2 C15 C14 124.3(2) . .
N2 C15 H15 117.8 . .
C14 C15 H15 117.8 . .
N2 C16 C17 123.7(2) . .
N2 C16 H16 118.2 . .
C17 C16 H16 118.2 . .
C16 C17 C18 118.8(2) . .
C16 C17 H17 120.6 . .
C18 C17 H17 120.6 . .
C14 C18 C17 119.5(2) . .
C14 C18 H18 120.2 . .
C17 C18 H18 120.2 . .
C24 C19 C20 119.1(2) . .
C24 C19 S1 121.09(17) . .
C20 C19 S1 119.81(16) . .
C21 C20 C19 119.8(2) . .
C21 C20 H20 120.1 . .
C19 C20 H20 120.1 . .
C20 C21 C22 121.2(2) . .
C20 C21 H21 119.4 . .
C22 C21 H21 119.4 . .
C23 C22 C21 119.0(2) . .
C23 C22 N3 124.27(19) . .
C21 C22 N3 116.78(19) . .
C24 C23 C22 119.73(19) . .
C24 C23 H23 120.1 . .
C22 C23 H23 120.1 . .
C23 C24 C19 121.2(2) . .
C23 C24 H24 119.4 . .
C19 C24 H24 119.4 . .
O4 C25 N3 123.0(2) . .
O4 C25 C26 122.6(2) . .
N3 C25 C26 114.3(2) . .
C25 C26 H26A 109.5 . .
C25 C26 H26B 109.5 . .
H26A C26 H26B 109.5 . .
C25 C26 H26C 109.5 . .
H26A C26 H26C 109.5 . .
H26B C26 H26C 109.5 . .
N4 C27 C28 113.08(17) . .
N4 C27 H27A 109.0 . .
C28 C27 H27A 109.0 . .
N4 C27 H27B 109.0 . .
C28 C27 H27B 109.0 . .
H27A C27 H27B 107.8 . .
C32 C28 C29 116.39(19) . .
C32 C28 C27 124.7(2) . .
C29 C28 C27 118.87(18) . .
O5 C29 C30 120.0(2) . .
O5 C29 C28 121.0(2) . .
C30 C29 C28 118.95(19) . .
C39 C30 C29 117.8(2) . .
C39 C30 C31 125.2(2) . .
C29 C30 C31 116.83(19) . .
N4 C31 C30 111.37(17) . .
N4 C31 H31A 109.4 . .
C30 C31 H31A 109.4 . .
N4 C31 H31B 109.4 . .
C30 C31 H31B 109.4 . .
H31A C31 H31B 108.0 . .
C28 C32 C33 131.5(2) . .
C28 C32 H32 114.2 . .
C33 C32 H32 114.2 . .
C34 C33 C38 114.6(2) . .
C34 C33 C32 119.4(2) . .
C38 C33 C32 125.8(2) . .
C35 C34 F2 118.0(2) . .
C35 C34 C33 125.1(2) . .
F2 C34 C33 116.9(2) . .
C34 C35 C36 117.9(2) . .
C34 C35 H35 121.1 . .
C36 C35 H35 121.1 . .
C37 C36 C35 120.4(2) . .
C37 C36 H36 119.8 . .
C35 C36 H36 119.8 . .
C36 C37 C38 120.8(2) . .
C36 C37 H37 119.6 . .
C38 C37 H37 119.6 . .
C37 C38 C33 121.2(2) . .
C37 C38 H38 119.4 . .
C33 C38 H38 119.4 . .
C30 C39 C40 129.1(2) . .
C30 C39 H39 115.5 . .
C40 C39 H39 115.5 . .
C44 C40 C41 116.6(2) . .
C44 C40 C39 125.0(2) . .
C41 C40 C39 118.4(2) . .
N5 C41 C40 124.2(2) . .
N5 C41 H41 117.9 . .
C40 C41 H41 117.9 . .
N5 C42 C43 123.4(2) . .
N5 C42 H42 118.3 . .
C43 C42 H42 118.3 . .
C44 C43 C42 118.7(2) . .
C44 C43 H43 120.7 . .
C42 C43 H43 120.7 . .
C43 C44 C40 119.9(2) . .
C43 C44 H44 120.1 . .
C40 C44 H44 120.1 . .
C50 C45 C46 119.3(2) . .
C50 C45 S2 120.34(16) . .
C46 C45 S2 120.31(17) . .
C47 C46 C45 119.5(2) . .
C47 C46 H46 120.2 . .
C45 C46 H46 120.2 . .
C46 C47 C48 121.7(2) . .
C46 C47 H47 119.2 . .
C48 C47 H47 119.2 . .
N6 C48 C47 118.0(2) . .
N6 C48 C49 123.9(2) . .
C47 C48 C49 118.1(2) . .
C50 C49 C48 120.4(2) . .
C50 C49 H49 119.8 . .
C48 C49 H49 119.8 . .
C49 C50 C45 121.1(2) . .
C49 C50 H50 119.5 . .
C45 C50 H50 119.5 . .
O8 C51 N6 123.1(3) . .
O8 C51 C52 122.4(3) . .
N6 C51 C52 114.5(3) . .
C51 C52 H52A 109.5 . .
C51 C52 H52B 109.5 . .
H52A C52 H52B 109.5 . .
C51 C52 H52C 109.5 . .
H52A C52 H52C 109.5 . .
H52B C52 H52C 109.5 . .
O10 C53 H53A 109.5 . .
O10 C53 H53B 109.5 . .
H53A C53 H53B 109.5 . .
O10 C53 H53C 109.5 . .
H53A C53 H53C 109.5 . .
H53B C53 H53C 109.5 . .
C5 N1 C1 113.93(18) . .
C5 N1 S1 119.32(14) . .
C1 N1 S1 119.19(15) . .
C15 N2 C16 116.6(2) . .
C25 N3 C22 129.9(2) . .
C25 N3 H3 109.5 . .
C22 N3 H3 120.0 . .
C27 N4 C31 113.05(17) . .
C27 N4 S2 120.14(15) . .
C31 N4 S2 117.31(14) . .
C42 N5 C41 117.2(2) . .
C51 N6 C48 129.1(2) . .
C51 N6 H6A 109.5 . .
C48 N6 H6A 121.2 . .
H9A O9 H9B 109.9 . .
C53 O10 H10A 109.5 . .
O3 S1 O2 120.65(10) . .
O3 S1 N1 105.71(10) . .
O2 S1 N1 105.14(10) . .
O3 S1 C19 107.37(10) . .
O2 S1 C19 107.41(10) . .
N1 S1 C19 110.38(10) . .
O7 S2 O6 120.10(10) . .
O7 S2 N4 106.08(10) . .
O6 S2 N4 105.65(10) . .
O7 S2 C45 108.31(10) . .
O6 S2 C45 107.06(10) . .
N4 S2 C45 109.30(10) . .

loop_
_geom_bond_atom_site_label_1
_geom_bond_atom_site_label_2
_geom_bond_distance
_geom_bond_site_symmetry_2
C1 N1 1.465(2) .
C1 C2 1.512(3) .
C1 H1A 0.9700 .
C1 H1B 0.9700 .
C2 C6 1.343(3) .
C2 C3 1.483(3) .
C3 O1 1.230(3) .
C3 C4 1.495(3) .
C4 C13 1.335(3) .
C4 C5 1.507(3) .
C5 N1 1.463(3) .
C5 H5A 0.9700 .
C5 H5B 0.9700 .
C6 C7 1.458(3) .
C6 H6 0.9300 .
C7 C8 1.376(3) .
C7 C12 1.387(3) .
C8 F1 1.347(3) .
C8 C9 1.366(4) .
C9 C10 1.361(4) .
C9 H9 0.9300 .
C10 C11 1.355(4) .
C10 H10 0.9300 .
C11 C12 1.366(3) .
C11 H11 0.9300 .
C12 H12 0.9300 .
C13 C14 1.467(3) .
C13 H13 0.9300 .
C14 C18 1.378(3) .
C14 C15 1.398(3) .
C15 N2 1.333(3) .
C15 H15 0.9300 .
C16 N2 1.338(3) .
C16 C17 1.370(3) .
C16 H16 0.9300 .
C17 C18 1.379(3) .
C17 H17 0.9300 .
C18 H18 0.9300 .
C19 C24 1.379(3) .
C19 C20 1.392(3) .
C19 S1 1.753(2) .
C20 C21 1.370(3) .
C20 H20 0.9300 .
C21 C22 1.389(3) .
C21 H21 0.9300 .
C22 C23 1.387(3) .
C22 N3 1.397(3) .
C23 C24 1.377(3) .
C23 H23 0.9300 .
C24 H24 0.9300 .
C25 O4 1.223(3) .
C25 N3 1.364(3) .
C25 C26 1.499(3) .
C26 H26A 0.9600 .
C26 H26B 0.9600 .
C26 H26C 0.9600 .
C27 N4 1.465(2) .
C27 C28 1.517(3) .
C27 H27A 0.9700 .
C27 H27B 0.9700 .
C28 C32 1.345(3) .
C28 C29 1.494(3) .
C29 O5 1.222(2) .
C29 C30 1.491(3) .
C30 C39 1.329(3) .
C30 C31 1.518(3) .
C31 N4 1.469(3) .
C31 H31A 0.9700 .
C31 H31B 0.9700 .
C32 C33 1.448(3) .
C32 H32 0.9300 .
C33 C34 1.396(3) .
C33 C38 1.402(3) .
C34 C35 1.355(3) .
C34 F2 1.364(3) .
C35 C36 1.374(4) .
C35 H35 0.9300 .
C36 C37 1.364(3) .
C36 H36 0.9300 .
C37 C38 1.375(3) .
C37 H37 0.9300 .
C38 H38 0.9300 .
C39 C40 1.468(3) .
C39 H39 0.9300 .
C40 C44 1.387(3) .
C40 C41 1.395(3) .
C41 N5 1.330(3) .
C41 H41 0.9300 .
C42 N5 1.330(3) .
C42 C43 1.374(3) .
C42 H42 0.9300 .
C43 C44 1.372(3) .
C43 H43 0.9300 .
C44 H44 0.9300 .
C45 C50 1.387(3) .
C45 C46 1.397(3) .
C45 S2 1.754(2) .
C46 C47 1.373(3) .
C46 H46 0.9300 .
C47 C48 1.397(3) .
C47 H47 0.9300 .
C48 N6 1.389(3) .
C48 C49 1.400(3) .
C49 C50 1.372(3) .
C49 H49 0.9300 .
C50 H50 0.9300 .
C51 O8 1.209(3) .
C51 N6 1.366(3) .
C51 C52 1.501(4) .
C52 H52A 0.9600 .
C52 H52B 0.9600 .
C52 H52C 0.9600 .
C53 O10 1.407(4) .
C53 H53A 0.9600 .
C53 H53B 0.9600 .
C53 H53C 0.9600 .
N1 S1 1.638(2) .
N3 H3 0.8200 .
N4 S2 1.6287(19) .
N6 H6A 0.8200 .
O2 S1 1.4317(16) .
O3 S1 1.4241(17) .
O6 S2 1.4365(15) .
O7 S2 1.4291(16) .
O9 H9A 0.8582 .
O9 H9B 0.8486 .
O10 H10A 0.8200 .

loop_
_geom_hbond_atom_site_label_D
_geom_hbond_atom_site_label_H
_geom_hbond_atom_site_label_A
_geom_hbond_distance_DH
_geom_hbond_distance_HA
_geom_hbond_distance_DA
_geom_hbond_angle_DHA
_geom_hbond_site_symmetry_A
_geom_hbond_publ_flag
O10 H10A N5 0.82 1.98 2.801(3) 174.4 1_655 yes
O9 H9B O1 0.85 2.04 2.883(3) 173.5 . yes
O9 H9A N2 0.86 2.05 2.894(3) 165.8 4_666 yes
N6 H6A O9 0.82 2.06 2.865(3) 168.6 4_565 yes
N3 H3 O10 0.82 2.05 2.857(3) 166.8 . yes
C53 H53B O6 0.96 2.57 3.317(4) 134.4 3_665 yes
C49 H49 O8 0.93 2.26 2.864(3) 121.7 . yes
C46 H46 O4 0.93 2.51 3.285(3) 141.0 . yes
C42 H42 O2 0.93 2.37 3.280(3) 165.2 2 yes
C27 H27A O5 0.97 2.55 3.364(3) 141.4 3_666 yes
C27 H27A O3 0.97 2.58 3.167(3) 119.4 2_655 yes
C26 H26C O7 0.96 2.59 3.535(3) 168.7 . yes
C23 H23 O4 0.93 2.31 2.901(3) 120.8 . yes
C16 H16 O6 0.93 2.47 3.347(3) 158.0 2_545 yes
C15 H15 F2 0.93 2.53 3.346(3) 146.9 . yes
C9 H9 O5 0.93 2.43 3.314(3) 159.2 1_655 yes
C1 H1A O3 0.97 2.42 2.903(3) 110.0 . yes

loop_
_geom_torsion_atom_site_label_1
_geom_torsion_atom_site_label_2
_geom_torsion_atom_site_label_3
_geom_torsion_atom_site_label_4
_geom_torsion
_geom_torsion_site_symmetry_1
_geom_torsion_site_symmetry_2
_geom_torsion_site_symmetry_3
_geom_torsion_site_symmetry_4
N1 C1 C2 C6 -154.6(2) . . . .
N1 C1 C2 C3 24.6(3) . . . .
C6 C2 C3 O1 -9.0(3) . . . .
C1 C2 C3 O1 171.7(2) . . . .
C6 C2 C3 C4 170.1(2) . . . .
C1 C2 C3 C4 -9.1(3) . . . .
O1 C3 C4 C13 23.5(3) . . . .
C2 C3 C4 C13 -155.7(2) . . . .
O1 C3 C4 C5 -162.6(2) . . . .
C2 C3 C4 C5 18.2(3) . . . .
C13 C4 C5 N1 130.7(2) . . . .
C3 C4 C5 N1 -42.6(3) . . . .
C3 C2 C6 C7 175.8(2) . . . .
C1 C2 C6 C7 -5.0(4) . . . .
C2 C6 C7 C8 161.0(3) . . . .
C2 C6 C7 C12 -24.3(4) . . . .
C12 C7 C8 F1 -179.2(3) . . . .
C6 C7 C8 F1 -4.0(4) . . . .
C12 C7 C8 C9 1.1(5) . . . .
C6 C7 C8 C9 176.4(3) . . . .
F1 C8 C9 C10 -179.5(3) . . . .
C7 C8 C9 C10 0.1(6) . . . .
C8 C9 C10 C11 -1.0(6) . . . .
C9 C10 C11 C12 0.5(5) . . . .
C10 C11 C12 C7 0.9(5) . . . .
C8 C7 C12 C11 -1.6(4) . . . .
C6 C7 C12 C11 -176.6(2) . . . .
C3 C4 C13 C14 178.4(2) . . . .
C5 C4 C13 C14 5.1(4) . . . .
C4 C13 C14 C18 42.9(4) . . . .
C4 C13 C14 C15 -139.1(3) . . . .
C18 C14 C15 N2 -0.7(4) . . . .
C13 C14 C15 N2 -178.8(2) . . . .
N2 C16 C17 C18 -0.7(4) . . . .
C15 C14 C18 C17 -1.6(4) . . . .
C13 C14 C18 C17 176.4(2) . . . .
C16 C17 C18 C14 2.3(4) . . . .
C24 C19 C20 C21 -1.0(3) . . . .
S1 C19 C20 C21 178.06(19) . . . .
C19 C20 C21 C22 -0.3(4) . . . .
C20 C21 C22 C23 1.5(4) . . . .
C20 C21 C22 N3 -178.4(2) . . . .
C21 C22 C23 C24 -1.3(3) . . . .
N3 C22 C23 C24 178.5(2) . . . .
C22 C23 C24 C19 0.1(3) . . . .
C20 C19 C24 C23 1.1(3) . . . .
S1 C19 C24 C23 -177.91(17) . . . .
N4 C27 C28 C32 155.9(2) . . . .
N4 C27 C28 C29 -23.4(3) . . . .
C32 C28 C29 O5 3.0(3) . . . .
C27 C28 C29 O5 -177.7(2) . . . .
C32 C28 C29 C30 -176.85(19) . . . .
C27 C28 C29 C30 2.5(3) . . . .
O5 C29 C30 C39 -14.7(3) . . . .
C28 C29 C30 C39 165.1(2) . . . .
O5 C29 C30 C31 170.3(2) . . . .
C28 C29 C30 C31 -9.9(3) . . . .
C39 C30 C31 N4 -136.6(2) . . . .
C29 C30 C31 N4 38.0(3) . . . .
C29 C28 C32 C33 -175.0(2) . . . .
C27 C28 C32 C33 5.7(4) . . . .
C28 C32 C33 C34 -162.9(2) . . . .
C28 C32 C33 C38 22.5(4) . . . .
C38 C33 C34 C35 0.2(4) . . . .
C32 C33 C34 C35 -174.9(2) . . . .
C38 C33 C34 F2 179.2(2) . . . .
C32 C33 C34 F2 4.0(3) . . . .
F2 C34 C35 C36 -179.2(2) . . . .
C33 C34 C35 C36 -0.2(4) . . . .
C34 C35 C36 C37 -0.2(4) . . . .
C35 C36 C37 C38 0.5(4) . . . .
C36 C37 C38 C33 -0.5(4) . . . .
C34 C33 C38 C37 0.1(3) . . . .
C32 C33 C38 C37 174.9(2) . . . .
C29 C30 C39 C40 -176.9(2) . . . .
C31 C30 C39 C40 -2.4(4) . . . .
C30 C39 C40 C44 -40.9(4) . . . .
C30 C39 C40 C41 141.3(3) . . . .
C44 C40 C41 N5 2.6(4) . . . .
C39 C40 C41 N5 -179.4(2) . . . .
N5 C42 C43 C44 1.5(4) . . . .
C42 C43 C44 C40 -2.6(4) . . . .
C41 C40 C44 C43 0.7(3) . . . .
C39 C40 C44 C43 -177.2(2) . . . .
C50 C45 C46 C47 0.6(3) . . . .
S2 C45 C46 C47 177.23(18) . . . .
C45 C46 C47 C48 0.4(3) . . . .
C46 C47 C48 N6 176.5(2) . . . .
C46 C47 C48 C49 -1.1(4) . . . .
N6 C48 C49 C50 -176.6(2) . . . .
C47 C48 C49 C50 0.8(3) . . . .
C48 C49 C50 C45 0.2(4) . . . .
C46 C45 C50 C49 -0.9(3) . . . .
S2 C45 C50 C49 -177.51(18) . . . .
C4 C5 N1 C1 60.4(2) . . . .
C4 C5 N1 S1 -89.1(2) . . . .
C2 C1 N1 C5 -51.1(2) . . . .
C2 C1 N1 S1 98.5(2) . . . .
C14 C15 N2 C16 2.2(4) . . . .
C17 C16 N2 C15 -1.5(4) . . . .
O4 C25 N3 C22 -2.4(4) . . . .
C26 C25 N3 C22 -179.8(2) . . . .
C23 C22 N3 C25 -4.1(4) . . . .
C21 C22 N3 C25 175.7(2) . . . .
C28 C27 N4 C31 53.3(2) . . . .
C28 C27 N4 S2 -92.2(2) . . . .
C30 C31 N4 C27 -60.9(2) . . . .
C30 C31 N4 S2 85.63(19) . . . .
C43 C42 N5 C41 1.6(4) . . . .
C40 C41 N5 C42 -3.7(4) . . . .
O8 C51 N6 C48 -4.3(5) . . . .
C52 C51 N6 C48 176.5(3) . . . .
C47 C48 N6 C51 -179.1(3) . . . .
C49 C48 N6 C51 -1.7(4) . . . .
C5 N1 S1 O3 -169.56(15) . . . .
C1 N1 S1 O3 42.58(18) . . . .
C5 N1 S1 O2 -40.90(17) . . . .
C1 N1 S1 O2 171.23(15) . . . .
C5 N1 S1 C19 74.64(17) . . . .
C1 N1 S1 C19 -73.23(17) . . . .
C24 C19 S1 O3 148.55(19) . . . .
C20 C19 S1 O3 -30.4(2) . . . .
C24 C19 S1 O2 17.4(2) . . . .
C20 C19 S1 O2 -161.58(18) . . . .
C24 C19 S1 N1 -96.69(19) . . . .
C20 C19 S1 N1 84.3(2) . . . .
C27 N4 S2 O7 -41.03(17) . . . .
C31 N4 S2 O7 174.94(14) . . . .
C27 N4 S2 O6 -169.56(15) . . . .
C31 N4 S2 O6 46.41(17) . . . .
C27 N4 S2 C45 75.55(17) . . . .
C31 N4 S2 C45 -68.48(16) . . . .
C50 C45 S2 O7 -149.39(18) . . . .
C46 C45 S2 O7 34.1(2) . . . .
C50 C45 S2 O6 -18.5(2) . . . .
C46 C45 S2 O6 164.91(17) . . . .
C50 C45 S2 N4 95.45(19) . . . .
C46 C45 S2 N4 -81.1(2) . . . .
